data_7038550
loop_
_publ_author_name
'Kumar, Amit'
'Priest, Isobel K.'
'Hooper, Thomas N.'
'Weller, Andrew S.'

_publ_section_title
;
 Variable coordination modes and catalytic dehydrogenation of B-phenyl
 amine-boranes.
;
_journal_issue 14
_journal_name_full 'Dalton transactions (Cambridge, England : 2003)'
_journal_page_first 6183
_journal_page_last 6195
_journal_paper_doi 10.1039/c6dt00197a
_journal_volume 45
_journal_year 2016
_chemical_formula_moiety 'C32 H12 B F24, C24 H50 B N P2 Rh'
_chemical_formula_sum 'C56 H62 B2 F24 N P2 Rh'
_chemical_formula_weight 1391.53
_chemical_properties_physical 'Air-sensitive, Moisture-sensitive, Oxygen-sensitive'
_space_group_crystal_system orthorhombic
_space_group_IT_number 61
_space_group_name_Hall '-P 2ac 2ab'
_space_group_name_H-M_alt 'P b c a'
_symmetry_space_group_name_Hall '-P 2ac 2ab'
_symmetry_space_group_name_H-M 'P b c a'
_atom_sites_solution_hydrogens geom
_audit_creation_method SHELXL-2014
_audit_update_record
;
2016-02-18 deposited with the CCDC.
2016-02-24 downloaded from the CCDC.
;
_cell_angle_alpha 90
_cell_angle_beta 90
_cell_angle_gamma 90
_cell_formula_units_Z 8
_cell_length_a 25.1599(2)
_cell_length_b 18.78740(10)
_cell_length_c 26.2494(2)
_cell_measurement_reflns_used 17103
_cell_measurement_temperature 150(2)
_cell_measurement_theta_max 74.8522
_cell_measurement_theta_min 2.8900
_cell_volume 12407.81(15)
_computing_cell_refinement
;
CrysAlisPro, Agilent Technologies,
Version 1.171.35.21 (release 20-01-2012 CrysAlis171 .NET)
(compiled Jan 23 2012,18:06:46)
;
_computing_data_collection
;
CrysAlisPro, Agilent Technologies,
Version 1.171.35.21 (release 20-01-2012 CrysAlis171 .NET)
(compiled Jan 23 2012,18:06:46)
;
_computing_data_reduction
;
CrysAlisPro, Agilent Technologies,
Version 1.171.35.21 (release 20-01-2012 CrysAlis171 .NET)
(compiled Jan 23 2012,18:06:46)
;
_computing_structure_refinement 'SHELXL-2014 (Sheldrick, 2014)'
_computing_structure_solution 'SHELXS-97 (Sheldrick, 2008)'
_diffrn_ambient_temperature 150(2)
_diffrn_detector_area_resol_mean 10.4102
_diffrn_measured_fraction_theta_full 0.999
_diffrn_measured_fraction_theta_max 0.969
_diffrn_measurement_device_type 'SuperNova, Dual, Cu at zero, Atlas'
_diffrn_radiation_monochromator mirror
_diffrn_radiation_source 'SuperNova (Cu) X-ray Source'
_diffrn_radiation_type CuK\a
_diffrn_radiation_wavelength 1.54178
_diffrn_reflns_av_R_equivalents 0.0214
_diffrn_reflns_av_unetI/netI 0.0240
_diffrn_reflns_Laue_measured_fraction_full 0.999
_diffrn_reflns_Laue_measured_fraction_max 0.969
_diffrn_reflns_limit_h_max 15
_diffrn_reflns_limit_h_min -30
_diffrn_reflns_limit_k_max 21
_diffrn_reflns_limit_k_min -22
_diffrn_reflns_limit_l_max 32
_diffrn_reflns_limit_l_min -18
_diffrn_reflns_number 31463
_diffrn_reflns_point_group_measured_fraction_full 0.999
_diffrn_reflns_point_group_measured_fraction_max 0.969
_diffrn_reflns_theta_full 67.679
_diffrn_reflns_theta_max 75.020
_diffrn_reflns_theta_min 3.367
_exptl_absorpt_coefficient_mu 3.697
_exptl_absorpt_correction_T_max 1.00000
_exptl_absorpt_correction_T_min 0.66978
_exptl_absorpt_correction_type multi-scan
_exptl_absorpt_process_details
;
CrysAlisPro, Agilent Technologies,
Version 1.171.35.21 (release 20-01-2012 CrysAlis171 .NET)
(compiled Jan 23 2012,18:06:46)
Empirical absorption correction using spherical harmonics,
 implemented in SCALE3 ABSPACK scaling algorithm.
;
_exptl_crystal_colour yellow
_exptl_crystal_density_diffrn 1.490
_exptl_crystal_description cube
_exptl_crystal_F_000 5648
_exptl_crystal_recrystallization_method 'Re-crystallisation from solvent: 1,2-difluorobenzene/pentane'
_exptl_crystal_size_max 0.25
_exptl_crystal_size_mid 0.20
_exptl_crystal_size_min 0.20
_refine_diff_density_max 0.583
_refine_diff_density_min -0.680
_refine_diff_density_rms 0.061
_refine_ls_extinction_method none
_refine_ls_goodness_of_fit_ref 0.787
_refine_ls_hydrogen_treatment constr
_refine_ls_matrix_type full
_refine_ls_number_parameters 1037
_refine_ls_number_reflns 12403
_refine_ls_number_restraints 608
_refine_ls_restrained_S_all 0.855
_refine_ls_R_factor_all 0.0478
_refine_ls_R_factor_gt 0.0393
_refine_ls_shift/su_max 0.001
_refine_ls_shift/su_mean 0.000
_refine_ls_structure_factor_coef Fsqd
_refine_ls_weighting_details 'w=1/[\s^2^(Fo^2^)+(0.0789P)^2^+35.3720P] where P=(Fo^2^+2Fc^2^)/3'
_refine_ls_weighting_scheme calc
_refine_ls_wR_factor_gt 0.1141
_refine_ls_wR_factor_ref 0.1216
_reflns_Friedel_coverage 0.000
_reflns_number_gt 10842
_reflns_number_total 12403
_reflns_threshold_expression 'I > 2\s(I)'
_cod_data_source_file c6dt00197a2.cif
_cod_data_source_block 2
_cod_depositor_comments 'Adding full bibliography for 7038549--7038556.cif.'
_cod_database_code 7038550
_shelx_space_group_comment
;
The symmetry employed for this shelxl refinement is uniquely defined
by the following loop, which should always be used as a source of
symmetry information in preference to the above space-group names.
They are only intended as comments.
;
_shelxl_version_number 2014-3

loop_
_space_group_symop_operation_xyz
'x, y, z'
'-x+1/2, -y, z+1/2'
'-x, y+1/2, -z+1/2'
'x+1/2, -y+1/2, -z'
'-x, -y, -z'
'x-1/2, y, -z-1/2'
'x, -y-1/2, z-1/2'
'-x-1/2, y-1/2, z'

loop_
_atom_site_label
_atom_site_type_symbol
_atom_site_fract_x
_atom_site_fract_y
_atom_site_fract_z
_atom_site_U_iso_or_equiv
_atom_site_adp_type
_atom_site_occupancy
_atom_site_site_symmetry_order
_atom_site_calc_flag
_atom_site_refinement_flags_posn
_atom_site_refinement_flags_adp
_atom_site_refinement_flags_occupancy
_atom_site_disorder_assembly
_atom_site_disorder_group
Rh1 Rh 0.33064(2) 0.17866(2) 0.01196(2) 0.02656(7) Uani 1 1 d . . . . .
C1 C 0.38364(11) 0.26538(15) -0.03253(11) 0.0309(6) Uani 1 1 d . . . . .
C2 C 0.41079(11) 0.24067(16) 0.01112(11) 0.0347(6) Uani 1 1 d . . . . .
H2 H 0.4232 0.2742 0.0355 0.042 Uiso 1 1 calc R U . . .
C3 C 0.42000(12) 0.16729(18) 0.01952(13) 0.0392(7) Uani 1 1 d . . . . .
H3 H 0.4368 0.1525 0.0502 0.047 Uiso 1 1 calc R U . . .
C4 C 0.40499(13) 0.11622(17) -0.01622(13) 0.0431(7) Uani 1 1 d . . . . .
H4 H 0.4141 0.0676 -0.0115 0.052 Uiso 1 1 calc R U . . .
C5 C 0.37652(13) 0.13752(17) -0.05883(12) 0.0408(7) Uani 1 1 d . . . . .
H5 H 0.3651 0.1036 -0.0833 0.049 Uiso 1 1 calc R U . . .
C6 C 0.36476(12) 0.21108(16) -0.06531(11) 0.0352(6) Uani 1 1 d . . . . .
H6 H 0.3430 0.2245 -0.0933 0.042 Uiso 1 1 calc R U . . .
B1 B 0.37407(14) 0.34867(19) -0.04369(14) 0.0365(7) Uani 1 1 d . . . . .
H1A H 0.3706 0.3746 -0.0110 0.044 Uiso 1 1 calc R U . . .
H1B H 0.3405 0.3548 -0.0629 0.044 Uiso 1 1 calc R U . . .
N1 N 0.42337(10) 0.38211(14) -0.07648(10) 0.0381(6) Uani 1 1 d . . . . .
C7 C 0.41060(17) 0.45799(18) -0.08704(16) 0.0547(9) Uani 1 1 d . . . . .
H7A H 0.4039 0.4829 -0.0549 0.082 Uiso 1 1 calc R U . . .
H7B H 0.3789 0.4607 -0.1086 0.082 Uiso 1 1 calc R U . . .
H7C H 0.4406 0.4804 -0.1046 0.082 Uiso 1 1 calc R U . . .
C8 C 0.43054(15) 0.34495(19) -0.12581(13) 0.0488(8) Uani 1 1 d . . . . .
H8A H 0.4592 0.3679 -0.1451 0.073 Uiso 1 1 calc R U . . .
H8B H 0.3974 0.3474 -0.1454 0.073 Uiso 1 1 calc R U . . .
H8C H 0.4397 0.2950 -0.1196 0.073 Uiso 1 1 calc R U . . .
C9 C 0.47375(15) 0.3792(2) -0.04748(18) 0.0616(11) Uani 1 1 d . . . . .
H9A H 0.4829 0.3295 -0.0404 0.092 Uiso 1 1 calc R U . . .
H9B H 0.4696 0.4050 -0.0153 0.092 Uiso 1 1 calc R U . . .
H9C H 0.5022 0.4012 -0.0676 0.092 Uiso 1 1 calc R U . . .
P1 P 0.24498(3) 0.19255(6) -0.00814(4) 0.0521(2) Uani 1 1 d D . . . .
C10A C 0.1898(4) 0.1776(7) 0.0339(6) 0.056(3) Uani 0.63(3) 1 d D U P A 1
H10A H 0.1595 0.2076 0.0229 0.067 Uiso 0.63(3) 1 calc R U P A 1
H10B H 0.1786 0.1272 0.0312 0.067 Uiso 0.63(3) 1 calc R U P A 1
C11A C 0.2027(5) 0.1942(6) 0.0886(6) 0.058(3) Uani 0.63(3) 1 d D U P A 1
H11A H 0.1694 0.1941 0.1088 0.070 Uiso 0.63(3) 1 calc R U P A 1
H11B H 0.2182 0.2425 0.0907 0.070 Uiso 0.63(3) 1 calc R U P A 1
C12A C 0.2416(4) 0.1408(5) 0.1118(5) 0.048(2) Uani 0.63(3) 1 d D U P A 1
H12A H 0.2287 0.0924 0.1034 0.058 Uiso 0.63(3) 1 calc R U P A 1
H12B H 0.2398 0.1459 0.1493 0.058 Uiso 0.63(3) 1 calc R U P A 1
C10B C 0.1985(8) 0.1906(12) 0.0501(7) 0.052(4) Uani 0.37(3) 1 d D U P A 2
H10C H 0.1681 0.2221 0.0421 0.062 Uiso 0.37(3) 1 calc R U P A 2
H10D H 0.1841 0.1416 0.0525 0.062 Uiso 0.37(3) 1 calc R U P A 2
C11B C 0.2179(9) 0.2110(10) 0.1036(6) 0.053(4) Uani 0.37(3) 1 d D U P A 2
H11C H 0.2375 0.2567 0.1014 0.064 Uiso 0.37(3) 1 calc R U P A 2
H11D H 0.1867 0.2185 0.1259 0.064 Uiso 0.37(3) 1 calc R U P A 2
C12B C 0.2539(8) 0.1553(10) 0.1278(8) 0.050(4) Uani 0.37(3) 1 d D U P A 2
H12C H 0.2352 0.1090 0.1289 0.060 Uiso 0.37(3) 1 calc R U P A 2
H12D H 0.2624 0.1695 0.1632 0.060 Uiso 0.37(3) 1 calc R U P A 2
P2 P 0.31365(4) 0.14624(4) 0.09246(3) 0.03987(18) Uani 1 1 d D . . . .
C13A C 0.2336(5) 0.2875(9) -0.0275(9) 0.052(4) Uani 0.57(6) 1 d D U P A 1
H13A H 0.2594 0.2967 -0.0557 0.062 Uiso 0.57(6) 1 calc R U P A 1
C14A C 0.1781(7) 0.3017(18) -0.0508(11) 0.089(6) Uani 0.57(6) 1 d D U P A 1
H14A H 0.1508 0.2957 -0.0245 0.134 Uiso 0.57(6) 1 calc R U P A 1
H14B H 0.1715 0.2680 -0.0786 0.134 Uiso 0.57(6) 1 calc R U P A 1
H14C H 0.1767 0.3505 -0.0640 0.134 Uiso 0.57(6) 1 calc R U P A 1
C15A C 0.2463(10) 0.3435(13) 0.0137(10) 0.073(5) Uani 0.57(6) 1 d D U P A 1
H15A H 0.2465 0.3910 -0.0018 0.110 Uiso 0.57(6) 1 calc R U P A 1
H15B H 0.2813 0.3335 0.0285 0.110 Uiso 0.57(6) 1 calc R U P A 1
H15C H 0.2192 0.3416 0.0404 0.110 Uiso 0.57(6) 1 calc R U P A 1
C13B C 0.2329(8) 0.2753(11) -0.0432(12) 0.049(4) Uani 0.43(6) 1 d D U P A 2
H13B H 0.2614 0.2811 -0.0694 0.059 Uiso 0.43(6) 1 calc R U P A 2
C14B C 0.1786(10) 0.2823(16) -0.0697(17) 0.084(7) Uani 0.43(6) 1 d D U P A 2
H14D H 0.1502 0.2753 -0.0446 0.126 Uiso 0.43(6) 1 calc R U P A 2
H14E H 0.1755 0.2462 -0.0965 0.126 Uiso 0.43(6) 1 calc R U P A 2
H14F H 0.1754 0.3298 -0.0848 0.126 Uiso 0.43(6) 1 calc R U P A 2
C15B C 0.2399(8) 0.3333(12) -0.0026(14) 0.053(6) Uani 0.43(6) 1 d D U P A 2
H15D H 0.2400 0.3802 -0.0190 0.080 Uiso 0.43(6) 1 calc R U P A 2
H15E H 0.2737 0.3261 0.0153 0.080 Uiso 0.43(6) 1 calc R U P A 2
H15F H 0.2106 0.3307 0.0219 0.080 Uiso 0.43(6) 1 calc R U P A 2
C16A C 0.2198(3) 0.1321(6) -0.0599(5) 0.081(3) Uani 0.81(4) 1 d D U P A 1
H16A H 0.1805 0.1389 -0.0622 0.097 Uiso 0.81(4) 1 calc R U P A 1
C17A C 0.2432(5) 0.1482(10) -0.1130(4) 0.112(4) Uani 0.81(4) 1 d D U P A 1
H17A H 0.2812 0.1367 -0.1132 0.168 Uiso 0.81(4) 1 calc R U P A 1
H17B H 0.2384 0.1988 -0.1209 0.168 Uiso 0.81(4) 1 calc R U P A 1
H17C H 0.2249 0.1193 -0.1387 0.168 Uiso 0.81(4) 1 calc R U P A 1
C18A C 0.2299(5) 0.0538(6) -0.0465(8) 0.089(3) Uani 0.81(4) 1 d D U P A 1
H18A H 0.2155 0.0233 -0.0734 0.133 Uiso 0.81(4) 1 calc R U P A 1
H18B H 0.2124 0.0425 -0.0141 0.133 Uiso 0.81(4) 1 calc R U P A 1
H18C H 0.2682 0.0456 -0.0432 0.133 Uiso 0.81(4) 1 calc R U P A 1
C16B C 0.2128(19) 0.1224(14) -0.0455(18) 0.080(13) Uani 0.19(4) 1 d D U P A 2
H16B H 0.1737 0.1321 -0.0465 0.096 Uiso 0.19(4) 1 calc R U P A 2
C17B C 0.2353(19) 0.131(2) -0.100(2) 0.078(13) Uani 0.19(4) 1 d D U P A 2
H17D H 0.2741 0.1261 -0.0991 0.117 Uiso 0.19(4) 1 calc R U P A 2
H17E H 0.2258 0.1778 -0.1134 0.117 Uiso 0.19(4) 1 calc R U P A 2
H17F H 0.2204 0.0938 -0.1221 0.117 Uiso 0.19(4) 1 calc R U P A 2
C18B C 0.2214(16) 0.0476(15) -0.0248(19) 0.057(9) Uani 0.19(4) 1 d D U P A 2
H18D H 0.2070 0.0128 -0.0489 0.085 Uiso 0.19(4) 1 calc R U P A 2
H18E H 0.2032 0.0427 0.0080 0.085 Uiso 0.19(4) 1 calc R U P A 2
H18F H 0.2595 0.0391 -0.0202 0.085 Uiso 0.19(4) 1 calc R U P A 2
C19A C 0.33599(15) 0.0553(2) 0.10836(16) 0.0535(9) Uani 0.640(9) 1 d D U P A 1
H19A H 0.3747 0.0511 0.1000 0.064 Uiso 0.640(9) 1 calc R U P A 1
C20A C 0.3057(6) -0.0010(7) 0.0781(5) 0.063(3) Uani 0.640(9) 1 d D U P A 1
H20A H 0.3162 -0.0485 0.0897 0.094 Uiso 0.640(9) 1 calc R U P A 1
H20B H 0.3139 0.0040 0.0418 0.094 Uiso 0.640(9) 1 calc R U P A 1
H20C H 0.2674 0.0053 0.0834 0.094 Uiso 0.640(9) 1 calc R U P A 1
C21A C 0.3282(3) 0.0333(5) 0.1602(3) 0.077(3) Uani 0.640(9) 1 d D U P A 1
H21A H 0.2900 0.0306 0.1675 0.115 Uiso 0.640(9) 1 calc R U P A 1
H21B H 0.3448 0.0678 0.1832 0.115 Uiso 0.640(9) 1 calc R U P A 1
H21C H 0.3443 -0.0136 0.1654 0.115 Uiso 0.640(9) 1 calc R U P A 1
C19B C 0.33599(15) 0.0553(2) 0.10836(16) 0.0535(9) Uani 0.360(9) 1 d D U P A 2
H19B H 0.3186 0.0403 0.1409 0.064 Uiso 0.360(9) 1 calc R U P A 2
C20B C 0.3171(9) 0.0052(12) 0.0652(7) 0.056(5) Uani 0.360(9) 1 d D U P A 2
H20D H 0.3270 0.0255 0.0322 0.084 Uiso 0.360(9) 1 calc R U P A 2
H20E H 0.2784 0.0000 0.0670 0.084 Uiso 0.360(9) 1 calc R U P A 2
H20F H 0.3339 -0.0415 0.0692 0.084 Uiso 0.360(9) 1 calc R U P A 2
C21B C 0.3957(4) 0.0354(6) 0.1110(4) 0.055(3) Uani 0.360(9) 1 d D U P A 2
H21D H 0.3998 -0.0102 0.1288 0.082 Uiso 0.360(9) 1 calc R U P A 2
H21E H 0.4151 0.0725 0.1295 0.082 Uiso 0.360(9) 1 calc R U P A 2
H21F H 0.4100 0.0312 0.0764 0.082 Uiso 0.360(9) 1 calc R U P A 2
C22A C 0.3380(4) 0.2027(5) 0.1430(3) 0.063(3) Uani 0.631(10) 1 d D U P A 1
H22A H 0.3199 0.1911 0.1759 0.075 Uiso 0.631(10) 1 calc R U P A 1
C23A C 0.3382(7) 0.2839(6) 0.1341(7) 0.109(6) Uani 0.631(10) 1 d D U P A 1
H23A H 0.3617 0.3068 0.1590 0.163 Uiso 0.631(10) 1 calc R U P A 1
H23B H 0.3021 0.3025 0.1380 0.163 Uiso 0.631(10) 1 calc R U P A 1
H23C H 0.3510 0.2940 0.0996 0.163 Uiso 0.631(10) 1 calc R U P A 1
C24A C 0.3988(4) 0.1958(5) 0.1488(3) 0.078(3) Uani 0.631(10) 1 d D U P A 1
H24A H 0.4164 0.2238 0.1222 0.117 Uiso 0.631(10) 1 calc R U P A 1
H24B H 0.4091 0.1457 0.1455 0.117 Uiso 0.631(10) 1 calc R U P A 1
H24C H 0.4095 0.2136 0.1824 0.117 Uiso 0.631(10) 1 calc R U P A 1
C22B C 0.3616(6) 0.1995(6) 0.1366(4) 0.042(3) Uani 0.369(10) 1 d D U P A 2
H22B H 0.3966 0.2095 0.1199 0.050 Uiso 0.369(10) 1 calc R U P A 2
C23B C 0.3235(8) 0.2706(9) 0.1396(11) 0.070(5) Uani 0.369(10) 1 d D U P A 2
H23D H 0.2864 0.2560 0.1443 0.105 Uiso 0.369(10) 1 calc R U P A 2
H23E H 0.3267 0.2978 0.1079 0.105 Uiso 0.369(10) 1 calc R U P A 2
H23F H 0.3346 0.3004 0.1684 0.105 Uiso 0.369(10) 1 calc R U P A 2
C24B C 0.3680(5) 0.1751(6) 0.1923(4) 0.061(4) Uani 0.369(10) 1 d D U P A 2
H24D H 0.3335 0.1776 0.2096 0.092 Uiso 0.369(10) 1 calc R U P A 2
H24E H 0.3934 0.2061 0.2098 0.092 Uiso 0.369(10) 1 calc R U P A 2
H24F H 0.3810 0.1259 0.1930 0.092 Uiso 0.369(10) 1 calc R U P A 2
B200 B 0.57316(12) 0.19248(15) 0.24856(11) 0.0250(6) Uani 1 1 d . . . . .
C201 C 0.55812(10) 0.19265(13) 0.18785(10) 0.0246(5) Uani 1 1 d . . . . .
C202 C 0.55468(10) 0.25615(13) 0.16027(10) 0.0258(5) Uani 1 1 d . . . . .
H202 H 0.5560 0.3001 0.1782 0.031 Uiso 1 1 calc R U . . .
C203 C 0.54937(10) 0.25719(13) 0.10745(10) 0.0247(5) Uani 1 1 d . . . . .
C204 C 0.54692(10) 0.19459(14) 0.07970(10) 0.0259(5) Uani 1 1 d . . . . .
H204 H 0.5428 0.1952 0.0437 0.031 Uiso 1 1 calc R U . . .
C205 C 0.55074(11) 0.13100(13) 0.10624(10) 0.0280(5) Uani 1 1 d D . . . .
C206 C 0.55646(11) 0.13012(13) 0.15876(10) 0.0273(5) Uani 1 1 d . . . . .
H206 H 0.5593 0.0856 0.1756 0.033 Uiso 1 1 calc R U . . .
C207 C 0.54782(12) 0.32723(14) 0.08047(11) 0.0312(6) Uani 1 1 d . . . . .
F1 F 0.58222(9) 0.37401(9) 0.10003(7) 0.0476(5) Uani 1 1 d . U . . .
F2 F 0.49999(8) 0.35834(10) 0.08336(8) 0.0484(5) Uani 1 1 d . U . . .
F3 F 0.55936(9) 0.32209(9) 0.03095(7) 0.0437(4) Uani 1 1 d . U . . .
C208 C 0.55113(13) 0.06252(15) 0.07766(10) 0.0440(8) Uani 1 1 d D . . . .
F4 F 0.5728(4) 0.0670(2) 0.03292(17) 0.106(3) Uani 0.606(10) 1 d D U P B 1
F5 F 0.5010(2) 0.0430(3) 0.0668(4) 0.141(4) Uani 0.606(10) 1 d D U P B 1
F6 F 0.5698(3) 0.0098(2) 0.10073(15) 0.067(2) Uani 0.606(10) 1 d D U P B 1
F104 F 0.5324(5) 0.0089(3) 0.1026(3) 0.097(4) Uani 0.394(10) 1 d D U P B 2
F105 F 0.6018(2) 0.0421(5) 0.0686(5) 0.120(6) Uani 0.394(10) 1 d D U P B 2
F106 F 0.5290(5) 0.0631(3) 0.0347(2) 0.071(3) Uani 0.394(10) 1 d D U P B 2
C209 C 0.63698(11) 0.21054(14) 0.24801(9) 0.0259(5) Uani 1 1 d . . . . .
C210 C 0.65685(11) 0.27881(14) 0.25649(10) 0.0289(5) Uani 1 1 d . . . . .
H210 H 0.6331 0.3152 0.2671 0.035 Uiso 1 1 calc R U . . .
C211 C 0.71026(12) 0.29536(17) 0.24991(12) 0.0371(6) Uani 1 1 d . . . . .
C212 C 0.74594(12) 0.24458(18) 0.23330(13) 0.0433(7) Uani 1 1 d . . . . .
H212 H 0.7823 0.2561 0.2282 0.052 Uiso 1 1 calc R U . . .
C213 C 0.72734(12) 0.17676(16) 0.22424(12) 0.0395(7) Uani 1 1 d D . . . .
C214 C 0.67400(12) 0.15973(16) 0.23134(11) 0.0323(6) Uani 1 1 d . . . . .
H214 H 0.6624 0.1125 0.2247 0.039 Uiso 1 1 calc R U . . .
C215 C 0.72807(14) 0.3698(2) 0.26128(18) 0.0558(10) Uani 1 1 d . . . . .
F7 F 0.69669(10) 0.41778(11) 0.23989(12) 0.0722(7) Uani 1 1 d . U . . .
F8 F 0.72734(15) 0.38273(16) 0.31137(13) 0.0982(10) Uani 1 1 d . U . . .
F9 F 0.77697(10) 0.38323(15) 0.24626(17) 0.1069(12) Uani 1 1 d . U . . .
C216 C 0.76428(14) 0.1206(2) 0.20446(14) 0.0613(11) Uani 1 1 d D . . . .
F10 F 0.7544(4) 0.0572(3) 0.2191(5) 0.089(4) Uani 0.520(19) 1 d D U P C 1
F11 F 0.7681(5) 0.1227(6) 0.15472(18) 0.103(4) Uani 0.520(19) 1 d D U P C 1
F12 F 0.81485(19) 0.1341(4) 0.2202(5) 0.088(3) Uani 0.520(19) 1 d D U P C 1
F110 F 0.8102(3) 0.1413(4) 0.1891(7) 0.107(5) Uani 0.480(19) 1 d D U P C 2
F111 F 0.7720(6) 0.0704(5) 0.2391(4) 0.095(4) Uani 0.480(19) 1 d D U P C 2
F112 F 0.7427(4) 0.0843(8) 0.1654(5) 0.123(6) Uani 0.480(19) 1 d D U P C 2
C217 C 0.54019(10) 0.25069(13) 0.28246(9) 0.0230(5) Uani 1 1 d . . . . .
C218 C 0.55926(10) 0.26888(13) 0.33106(9) 0.0247(5) Uani 1 1 d . . . . .
H218 H 0.5915 0.2483 0.3427 0.030 Uiso 1 1 calc R U . . .
C219 C 0.53237(10) 0.31606(13) 0.36258(10) 0.0254(5) Uani 1 1 d D . . . .
C220 C 0.48448(10) 0.34597(14) 0.34799(10) 0.0267(5) Uani 1 1 d . . . . .
H220 H 0.4661 0.3782 0.3696 0.032 Uiso 1 1 calc R U . . .
C221 C 0.46427(10) 0.32731(14) 0.30078(10) 0.0259(5) Uani 1 1 d . . . . .
C222 C 0.49168(10) 0.28081(13) 0.26880(9) 0.0241(5) Uani 1 1 d . . . . .
H222 H 0.4768 0.2693 0.2366 0.029 Uiso 1 1 calc R U . . .
C223 C 0.55516(11) 0.33338(15) 0.41384(11) 0.0381(7) Uani 1 1 d D . . . .
F13 F 0.6037(2) 0.3547(7) 0.4126(3) 0.085(4) Uani 0.447(16) 1 d D U P D 1
F14 F 0.5578(5) 0.2754(3) 0.4428(3) 0.083(3) Uani 0.447(16) 1 d D U P D 1
F15 F 0.5283(3) 0.3772(6) 0.4403(3) 0.080(3) Uani 0.447(16) 1 d D U P D 1
F113 F 0.5349(5) 0.2970(7) 0.4503(2) 0.126(5) Uani 0.553(16) 1 d D U P D 2
F114 F 0.5472(5) 0.4002(4) 0.4263(4) 0.120(4) Uani 0.553(16) 1 d D U P D 2
F115 F 0.60599(17) 0.3263(6) 0.4166(3) 0.079(3) Uani 0.553(16) 1 d D U P D 2
C224 C 0.41118(12) 0.35603(18) 0.28547(11) 0.0370(6) Uani 1 1 d . . . . .
F16 F 0.40467(8) 0.36153(12) 0.23597(7) 0.0527(5) Uani 1 1 d . U . . .
F17 F 0.37213(9) 0.31469(19) 0.30208(13) 0.1000(12) Uani 1 1 d . U . . .
F18 F 0.40103(12) 0.41945(17) 0.30455(12) 0.0986(12) Uani 1 1 d . U . . .
C225 C 0.55914(11) 0.11570(13) 0.27484(9) 0.0265(5) Uani 1 1 d . . . . .
C226 C 0.59060(11) 0.08346(14) 0.31198(10) 0.0294(5) Uani 1 1 d . . . . .
H226 H 0.6233 0.1051 0.3213 0.035 Uiso 1 1 calc R U . . .
C227 C 0.57540(11) 0.02029(15) 0.33581(10) 0.0328(6) Uani 1 1 d D . . . .
C228 C 0.52857(12) -0.01377(14) 0.32283(11) 0.0315(6) Uani 1 1 d . . . . .
H228 H 0.5187 -0.0574 0.3385 0.038 Uiso 1 1 calc R U . . .
C229 C 0.49633(11) 0.01764(14) 0.28612(10) 0.0278(5) Uani 1 1 d . . . . .
C230 C 0.51113(11) 0.08154(13) 0.26348(10) 0.0262(5) Uani 1 1 d . . . . .
H230 H 0.4878 0.1028 0.2394 0.031 Uiso 1 1 calc R U . . .
C231 C 0.61059(13) -0.00971(16) 0.37668(13) 0.0501(9) Uani 1 1 d D . . . .
F19 F 0.5931(3) -0.0671(4) 0.3983(4) 0.070(3) Uani 0.52(2) 1 d D U P E 1
F20 F 0.6215(4) 0.0368(4) 0.4126(3) 0.081(3) Uani 0.52(2) 1 d D U P E 1
F21 F 0.6586(2) -0.0265(6) 0.3574(3) 0.073(3) Uani 0.52(2) 1 d D U P E 1
F119 F 0.6610(2) -0.0022(8) 0.3689(6) 0.106(5) Uani 0.48(2) 1 d D U P E 2
F120 F 0.6018(4) -0.0789(4) 0.3833(5) 0.067(3) Uani 0.48(2) 1 d D U P E 2
F121 F 0.5993(8) 0.0191(8) 0.4215(3) 0.130(5) Uani 0.48(2) 1 d D U P E 2
C232 C 0.44511(12) -0.01588(15) 0.27023(11) 0.0329(6) Uani 1 1 d . . . . .
F22 F 0.43316(10) -0.07376(12) 0.29621(11) 0.0773(8) Uani 1 1 d . U . . .
F23 F 0.40418(8) 0.02778(11) 0.27531(10) 0.0611(6) Uani 1 1 d . U . . .
F24 F 0.44514(10) -0.03454(16) 0.22151(8) 0.0717(7) Uani 1 1 d . U . . .

loop_
_atom_site_aniso_label
_atom_site_aniso_U_11
_atom_site_aniso_U_22
_atom_site_aniso_U_33
_atom_site_aniso_U_23
_atom_site_aniso_U_13
_atom_site_aniso_U_12
Rh1 0.02437(12) 0.02941(12) 0.02591(12) -0.00400(7) 0.00413(7) -0.00371(7)
C1 0.0244(12) 0.0377(15) 0.0305(13) 0.0027(11) 0.0072(11) -0.0020(11)
C2 0.0266(13) 0.0392(15) 0.0384(15) 0.0049(12) -0.0003(11) -0.0099(12)
C3 0.0234(14) 0.0466(17) 0.0474(17) 0.0120(14) 0.0004(12) -0.0012(12)
C4 0.0378(16) 0.0357(16) 0.056(2) 0.0029(14) 0.0170(15) 0.0081(13)
C5 0.0476(18) 0.0399(16) 0.0350(15) -0.0103(13) 0.0171(14) -0.0016(13)
C6 0.0374(15) 0.0424(16) 0.0257(13) -0.0001(12) 0.0084(12) -0.0026(12)
B1 0.0354(17) 0.0374(17) 0.0366(17) 0.0019(14) 0.0088(14) 0.0020(14)
N1 0.0371(13) 0.0345(13) 0.0425(14) 0.0094(11) 0.0030(11) 0.0021(10)
C7 0.068(2) 0.0321(16) 0.064(2) 0.0133(15) 0.0174(19) 0.0041(16)
C8 0.057(2) 0.0463(18) 0.0429(18) 0.0102(15) 0.0208(16) 0.0075(16)
C9 0.0437(19) 0.064(2) 0.077(3) 0.027(2) -0.0095(19) -0.0163(17)
P1 0.0236(4) 0.0642(6) 0.0686(6) 0.0149(5) -0.0002(4) -0.0047(4)
C10A 0.026(3) 0.066(5) 0.076(6) 0.012(4) 0.005(4) -0.010(3)
C11A 0.041(4) 0.061(4) 0.073(7) -0.002(4) 0.030(4) -0.002(3)
C12A 0.053(4) 0.057(4) 0.034(4) 0.003(3) 0.022(3) -0.007(3)
C10B 0.032(6) 0.065(7) 0.059(8) 0.000(6) -0.001(6) -0.008(5)
C11B 0.048(7) 0.069(7) 0.042(6) -0.001(5) 0.025(5) 0.007(5)
C12B 0.060(7) 0.058(7) 0.033(6) -0.001(5) 0.029(5) 0.006(5)
P2 0.0517(5) 0.0370(4) 0.0309(4) -0.0010(3) 0.0126(3) -0.0093(3)
C13A 0.029(4) 0.074(7) 0.054(7) 0.009(5) 0.006(4) 0.015(4)
C14A 0.039(5) 0.130(13) 0.099(11) 0.034(10) -0.002(6) 0.018(7)
C15A 0.084(9) 0.058(7) 0.078(9) 0.012(6) 0.027(7) 0.029(6)
C13B 0.042(5) 0.049(6) 0.056(8) 0.014(5) -0.003(6) -0.001(4)
C14B 0.044(7) 0.088(11) 0.120(16) 0.038(10) -0.022(9) 0.007(6)
C15B 0.036(7) 0.038(7) 0.086(13) 0.016(8) 0.031(7) 0.011(5)
C16A 0.050(4) 0.113(5) 0.081(6) 0.009(5) -0.032(4) -0.036(4)
C17A 0.100(7) 0.179(11) 0.058(4) 0.010(6) -0.043(4) -0.063(7)
C18A 0.094(6) 0.095(6) 0.078(7) -0.010(5) -0.019(5) -0.046(4)
C16B 0.073(15) 0.083(15) 0.083(15) 0.011(9) -0.010(9) 0.004(9)
C17B 0.073(17) 0.067(16) 0.09(2) -0.004(14) -0.028(15) -0.014(13)
C18B 0.061(14) 0.056(12) 0.053(15) 0.003(11) -0.027(11) -0.029(10)
C19A 0.0494(19) 0.0482(19) 0.063(2) 0.0100(17) -0.0049(17) -0.0063(15)
C20A 0.069(8) 0.034(4) 0.085(7) 0.007(5) -0.005(5) -0.017(4)
C21A 0.077(5) 0.091(5) 0.061(4) 0.042(4) -0.015(3) -0.018(4)
C19B 0.0494(19) 0.0482(19) 0.063(2) 0.0100(17) -0.0049(17) -0.0063(15)
C20B 0.040(8) 0.037(7) 0.090(11) 0.023(7) 0.003(7) -0.009(5)
C21B 0.061(6) 0.050(6) 0.054(6) 0.012(4) -0.005(5) 0.018(5)
C22A 0.071(5) 0.077(5) 0.041(4) -0.009(3) 0.010(4) -0.027(4)
C23A 0.224(16) 0.041(5) 0.062(7) -0.014(4) -0.005(9) -0.052(7)
C24A 0.092(6) 0.099(6) 0.044(4) -0.001(4) -0.011(4) -0.041(5)
C22B 0.052(7) 0.048(5) 0.025(5) -0.002(4) -0.010(5) -0.007(5)
C23B 0.119(11) 0.045(9) 0.047(7) -0.018(7) 0.015(7) -0.050(8)
C24B 0.085(8) 0.064(7) 0.035(5) -0.003(4) -0.003(5) -0.009(5)
B200 0.0326(15) 0.0200(13) 0.0225(13) -0.0008(10) 0.0030(12) -0.0001(11)
C201 0.0275(12) 0.0232(12) 0.0232(12) -0.0005(9) 0.0031(10) 0.0009(9)
C202 0.0307(13) 0.0214(11) 0.0252(12) -0.0017(9) 0.0033(10) 0.0015(10)
C203 0.0263(12) 0.0222(12) 0.0254(12) 0.0024(9) 0.0039(10) 0.0007(9)
C204 0.0289(13) 0.0267(12) 0.0222(12) -0.0005(10) 0.0004(10) -0.0005(10)
C205 0.0355(14) 0.0214(12) 0.0272(13) -0.0039(10) 0.0031(11) -0.0007(10)
C206 0.0357(14) 0.0217(12) 0.0245(12) 0.0006(10) 0.0010(11) -0.0006(10)
C207 0.0406(15) 0.0245(13) 0.0285(13) 0.0017(10) 0.0031(12) 0.0044(11)
F1 0.0697(13) 0.0280(8) 0.0449(10) 0.0079(7) -0.0084(9) -0.0145(8)
F2 0.0517(11) 0.0407(10) 0.0529(11) 0.0095(8) 0.0057(9) 0.0219(8)
F3 0.0706(13) 0.0342(9) 0.0263(8) 0.0069(7) 0.0086(8) 0.0089(8)
C208 0.075(2) 0.0275(15) 0.0297(15) -0.0054(12) -0.0062(15) -0.0016(14)
F4 0.237(10) 0.040(2) 0.040(3) -0.0085(19) 0.044(4) 0.005(4)
F5 0.120(5) 0.049(3) 0.254(11) -0.061(5) -0.098(6) 0.005(3)
F6 0.136(5) 0.027(2) 0.038(2) -0.0099(15) -0.022(3) 0.035(3)
F104 0.200(12) 0.031(4) 0.059(4) -0.014(3) 0.036(6) -0.044(6)
F105 0.049(4) 0.083(6) 0.227(14) -0.106(8) 0.035(5) -0.005(4)
F106 0.145(9) 0.035(3) 0.033(4) -0.016(3) -0.051(4) 0.019(5)
C209 0.0304(13) 0.0265(12) 0.0206(11) 0.0025(9) 0.0052(10) 0.0042(10)
C210 0.0272(13) 0.0282(13) 0.0312(13) 0.0022(10) 0.0050(11) 0.0041(10)
C211 0.0298(14) 0.0380(15) 0.0434(16) 0.0066(13) 0.0020(12) -0.0015(12)
C212 0.0269(14) 0.0509(18) 0.0522(18) 0.0116(15) 0.0109(13) 0.0041(13)
C213 0.0370(16) 0.0432(17) 0.0383(16) 0.0078(13) 0.0117(13) 0.0135(13)
C214 0.0382(15) 0.0304(13) 0.0283(13) 0.0025(11) 0.0068(11) 0.0069(11)
C215 0.0360(17) 0.048(2) 0.083(3) 0.0009(19) 0.0070(18) -0.0086(15)
F7 0.0604(14) 0.0326(10) 0.124(2) 0.0066(12) -0.0045(14) -0.0058(10)
F8 0.128(3) 0.0767(19) 0.090(2) -0.0237(16) -0.0177(19) -0.0323(18)
F9 0.0453(13) 0.0663(16) 0.209(4) -0.010(2) 0.0349(19) -0.0242(12)
C216 0.051(2) 0.066(3) 0.067(3) 0.001(2) 0.0165(19) 0.0241(19)
F10 0.082(5) 0.048(3) 0.136(8) 0.009(4) 0.046(5) 0.030(3)
F11 0.114(8) 0.140(7) 0.054(3) -0.002(4) 0.034(4) 0.070(6)
F12 0.048(3) 0.108(5) 0.108(6) 0.005(4) 0.031(3) 0.044(3)
F110 0.076(5) 0.089(5) 0.156(12) -0.011(6) 0.086(7) 0.010(4)
F111 0.108(7) 0.064(5) 0.113(6) 0.005(4) 0.012(5) 0.054(5)
F112 0.076(5) 0.164(10) 0.129(9) -0.100(8) -0.004(5) 0.054(6)
C217 0.0258(12) 0.0215(11) 0.0216(11) 0.0004(9) 0.0027(10) -0.0034(9)
C218 0.0241(12) 0.0268(12) 0.0232(12) 0.0000(10) -0.0008(10) 0.0015(10)
C219 0.0254(12) 0.0306(13) 0.0203(12) -0.0030(9) 0.0010(10) -0.0021(10)
C220 0.0280(13) 0.0281(12) 0.0241(12) -0.0028(10) 0.0024(10) 0.0007(10)
C221 0.0230(12) 0.0299(13) 0.0249(12) -0.0005(10) 0.0029(10) -0.0008(10)
C222 0.0244(12) 0.0282(12) 0.0197(11) -0.0019(9) -0.0005(9) -0.0029(10)
C223 0.0361(15) 0.0523(18) 0.0261(14) -0.0116(13) -0.0030(12) 0.0040(13)
F13 0.064(5) 0.139(8) 0.053(4) -0.022(4) 0.001(4) -0.067(6)
F14 0.156(9) 0.060(4) 0.033(4) 0.011(3) -0.045(4) -0.002(5)
F15 0.063(4) 0.139(9) 0.039(3) -0.056(5) -0.015(3) 0.053(5)
F113 0.149(8) 0.207(11) 0.020(2) 0.004(4) 0.004(4) -0.106(7)
F114 0.188(9) 0.069(4) 0.104(6) -0.063(4) -0.101(6) 0.062(5)
F115 0.046(3) 0.131(6) 0.060(4) -0.056(4) -0.034(3) 0.041(4)
C224 0.0291(14) 0.0533(18) 0.0286(14) -0.0022(13) 0.0006(11) 0.0085(13)
F16 0.0487(11) 0.0746(14) 0.0349(9) 0.0031(9) -0.0083(8) 0.0232(10)
F17 0.0240(10) 0.162(3) 0.114(2) 0.078(2) -0.0068(12) -0.0079(13)
F18 0.0859(18) 0.105(2) 0.104(2) -0.0617(18) -0.0518(16) 0.0702(17)
C225 0.0352(14) 0.0231(12) 0.0213(11) -0.0014(9) 0.0050(10) 0.0019(10)
C226 0.0320(13) 0.0281(13) 0.0280(13) 0.0016(10) -0.0003(11) -0.0023(10)
C227 0.0368(15) 0.0317(14) 0.0299(13) 0.0067(11) -0.0027(12) 0.0024(11)
C228 0.0385(15) 0.0252(13) 0.0307(13) 0.0055(10) 0.0025(12) 0.0008(11)
C229 0.0337(14) 0.0234(12) 0.0262(12) -0.0010(10) 0.0022(11) 0.0012(10)
C230 0.0325(13) 0.0238(12) 0.0223(11) 0.0006(9) 0.0010(10) 0.0025(10)
C231 0.054(2) 0.0426(18) 0.054(2) 0.0202(16) -0.0136(17) -0.0043(15)
F19 0.050(3) 0.077(4) 0.082(5) 0.056(4) -0.031(4) -0.029(4)
F20 0.118(6) 0.067(4) 0.059(4) 0.009(3) -0.057(4) -0.017(4)
F21 0.036(3) 0.086(5) 0.096(5) 0.031(4) -0.010(3) 0.010(3)
F119 0.063(5) 0.122(8) 0.134(9) 0.086(7) -0.057(5) -0.051(5)
F120 0.070(5) 0.044(3) 0.087(6) 0.033(3) -0.014(4) 0.011(3)
F121 0.213(12) 0.133(9) 0.044(4) -0.003(5) -0.043(6) 0.094(8)
C232 0.0397(15) 0.0258(13) 0.0333(14) 0.0011(11) -0.0019(12) -0.0019(11)
F22 0.0746(15) 0.0521(13) 0.1053(19) 0.0425(13) -0.0399(14) -0.0352(12)
F23 0.0342(10) 0.0490(11) 0.1002(18) -0.0163(12) -0.0046(11) 0.0004(9)
F24 0.0649(14) 0.105(2) 0.0454(12) -0.0282(12) -0.0037(11) -0.0221(14)

loop_
_atom_type_symbol
_atom_type_description
_atom_type_scat_dispersion_real
_atom_type_scat_dispersion_imag
_atom_type_scat_source
C C 0.0181 0.0091 'International Tables Vol C Tables 4.2.6.8 and 6.1.1.4'
H H 0.0000 0.0000 'International Tables Vol C Tables 4.2.6.8 and 6.1.1.4'
B B 0.0090 0.0039 'International Tables Vol C Tables 4.2.6.8 and 6.1.1.4'
N N 0.0311 0.0180 'International Tables Vol C Tables 4.2.6.8 and 6.1.1.4'
F F 0.0727 0.0534 'International Tables Vol C Tables 4.2.6.8 and 6.1.1.4'
P P 0.2955 0.4335 'International Tables Vol C Tables 4.2.6.8 and 6.1.1.4'
Rh Rh 0.0927 3.6045 'International Tables Vol C Tables 4.2.6.8 and 6.1.1.4'

loop_
_geom_angle_atom_site_label_1
_geom_angle_atom_site_label_2
_geom_angle_atom_site_label_3
_geom_angle
P1 Rh1 P2 94.04(4)
P1 Rh1 C3 171.24(9)
P2 Rh1 C3 94.65(9)
P1 Rh1 C6 96.99(8)
P2 Rh1 C6 168.92(8)
C3 Rh1 C6 74.35(12)
P1 Rh1 C5 109.25(9)
P2 Rh1 C5 139.44(9)
C3 Rh1 C5 62.95(12)
C6 Rh1 C5 36.00(11)
P1 Rh1 C4 139.36(10)
P2 Rh1 C4 108.41(9)
C3 Rh1 C4 35.28(12)
C6 Rh1 C4 63.29(11)
C5 Rh1 C4 34.72(12)
P1 Rh1 C2 140.77(8)
P2 Rh1 C2 108.07(8)
C3 Rh1 C2 35.84(11)
C6 Rh1 C2 62.16(11)
C5 Rh1 C2 74.23(11)
C4 Rh1 C2 63.47(12)
P1 Rh1 C1 109.92(7)
P2 Rh1 C1 138.35(7)
C3 Rh1 C1 63.70(10)
C6 Rh1 C1 35.01(10)
C5 Rh1 C1 63.98(10)
C4 Rh1 C1 75.04(10)
C2 Rh1 C1 34.65(10)
C2 C1 C6 114.7(3)
C2 C1 B1 122.6(3)
C6 C1 B1 122.6(3)
C2 C1 Rh1 69.63(15)
C6 C1 Rh1 67.77(15)
B1 C1 Rh1 131.53(19)
C1 C2 C3 121.7(3)
C1 C2 Rh1 75.72(16)
C3 C2 Rh1 69.70(16)
C1 C2 H2 119.1
C3 C2 H2 119.1
Rh1 C2 H2 127.6
C4 C3 C2 121.4(3)
C4 C3 Rh1 74.78(18)
C2 C3 Rh1 74.47(17)
C4 C3 H3 119.3
C2 C3 H3 119.3
Rh1 C3 H3 122.8
C5 C4 C3 118.9(3)
C5 C4 Rh1 72.30(17)
C3 C4 Rh1 69.95(17)
C5 C4 H4 120.5
C3 C4 H4 120.5
Rh1 C4 H4 129.6
C4 C5 C6 118.9(3)
C4 C5 Rh1 72.98(17)
C6 C5 Rh1 70.67(16)
C4 C5 H5 120.5
C6 C5 H5 120.5
Rh1 C5 H5 127.9
C1 C6 C5 123.8(3)
C1 C6 Rh1 77.22(16)
C5 C6 Rh1 73.33(16)
C1 C6 H6 118.1
C5 C6 H6 118.1
Rh1 C6 H6 122.7
C1 B1 N1 110.8(2)
C1 B1 H1A 109.5
N1 B1 H1A 109.5
C1 B1 H1B 109.5
N1 B1 H1B 109.5
H1A B1 H1B 108.1
C9 N1 C8 109.1(3)
C9 N1 C7 108.4(3)
C8 N1 C7 108.4(3)
C9 N1 B1 111.4(3)
C8 N1 B1 111.8(3)
C7 N1 B1 107.6(2)
N1 C7 H7A 109.5
N1 C7 H7B 109.5
H7A C7 H7B 109.5
N1 C7 H7C 109.5
H7A C7 H7C 109.5
H7B C7 H7C 109.5
N1 C8 H8A 109.5
N1 C8 H8B 109.5
H8A C8 H8B 109.5
N1 C8 H8C 109.5
H8A C8 H8C 109.5
H8B C8 H8C 109.5
N1 C9 H9A 109.5
N1 C9 H9B 109.5
H9A C9 H9B 109.5
N1 C9 H9C 109.5
H9A C9 H9C 109.5
H9B C9 H9C 109.5
C16B P1 C13B 105.6(15)
C10A P1 C13A 101.4(6)
C10A P1 C16A 95.1(7)
C13A P1 C16A 109.0(9)
C16B P1 C10B 98(2)
C13B P1 C10B 108.3(12)
C10A P1 Rh1 125.7(5)
C16B P1 Rh1 117.9(14)
C13B P1 Rh1 112.2(6)
C13A P1 Rh1 108.8(5)
C16A P1 Rh1 115.1(3)
C10B P1 Rh1 113.4(7)
C11A C10A P1 112.7(7)
C11A C10A H10A 109.0
P1 C10A H10A 109.0
C11A C10A H10B 109.0
P1 C10A H10B 109.0
H10A C10A H10B 107.8
C10A C11A C12A 112.4(8)
C10A C11A H11A 109.1
C12A C11A H11A 109.1
C10A C11A H11B 109.1
C12A C11A H11B 109.1
H11A C11A H11B 107.8
C11A C12A P2 118.3(5)
C11A C12A H12A 107.7
P2 C12A H12A 107.7
C11A C12A H12B 107.7
P2 C12A H12B 107.7
H12A C12A H12B 107.1
C11B C10B P1 121.8(10)
C11B C10B H10C 106.9
P1 C10B H10C 106.9
C11B C10B H10D 106.9
P1 C10B H10D 106.9
H10C C10B H10D 106.7
C12B C11B C10B 113.5(13)
C12B C11B H11C 108.9
C10B C11B H11C 108.9
C12B C11B H11D 108.9
C10B C11B H11D 108.9
H11C C11B H11D 107.7
C11B C12B P2 110.6(10)
C11B C12B H12C 109.5
P2 C12B H12C 109.5
C11B C12B H12D 109.5
P2 C12B H12D 109.5
H12C C12B H12D 108.1
C22A P2 C19A 105.9(4)
C22A P2 C12A 99.2(5)
C19A P2 C12A 100.5(3)
C12B P2 C22B 99.5(10)
C12B P2 Rh1 128.9(6)
C22A P2 Rh1 117.9(3)
C19A P2 Rh1 113.99(14)
C12A P2 Rh1 116.9(4)
C22B P2 Rh1 107.6(4)
C15A C13A C14A 110.2(13)
C15A C13A P1 115.3(13)
C14A C13A P1 114.1(11)
C15A C13A H13A 105.4
C14A C13A H13A 105.4
P1 C13A H13A 105.4
C13A C14A H14A 109.5
C13A C14A H14B 109.5
H14A C14A H14B 109.5
C13A C14A H14C 109.5
H14A C14A H14C 109.5
H14B C14A H14C 109.5
C13A C15A H15A 109.5
C13A C15A H15B 109.5
H15A C15A H15B 109.5
C13A C15A H15C 109.5
H15A C15A H15C 109.5
H15B C15A H15C 109.5
C15B C13B C14B 110.8(16)
C15B C13B P1 103.5(13)
C14B C13B P1 116.5(14)
C15B C13B H13B 108.6
C14B C13B H13B 108.6
P1 C13B H13B 108.6
C13B C14B H14D 109.5
C13B C14B H14E 109.5
H14D C14B H14E 109.5
C13B C14B H14F 109.5
H14D C14B H14F 109.5
H14E C14B H14F 109.5
C13B C15B H15D 109.5
C13B C15B H15E 109.5
H15D C15B H15E 109.5
C13B C15B H15F 109.5
H15D C15B H15F 109.5
H15E C15B H15F 109.5
C18A C16A C17A 109.4(9)
C18A C16A P1 110.9(6)
C17A C16A P1 114.0(6)
C18A C16A H16A 107.4
C17A C16A H16A 107.4
P1 C16A H16A 107.4
C16A C17A H17A 109.5
C16A C17A H17B 109.5
H17A C17A H17B 109.5
C16A C17A H17C 109.5
H17A C17A H17C 109.5
H17B C17A H17C 109.5
C16A C18A H18A 109.5
C16A C18A H18B 109.5
H18A C18A H18B 109.5
C16A C18A H18C 109.5
H18A C18A H18C 109.5
H18B C18A H18C 109.5
C18B C16B C17B 112(3)
C18B C16B P1 114(2)
C17B C16B P1 105(3)
C18B C16B H16B 108.5
C17B C16B H16B 108.5
P1 C16B H16B 108.5
C16B C17B H17D 109.5
C16B C17B H17E 109.5
H17D C17B H17E 109.5
C16B C17B H17F 109.5
H17D C17B H17F 109.5
H17E C17B H17F 109.5
C16B C18B H18D 109.5
C16B C18B H18E 109.5
H18D C18B H18E 109.5
C16B C18B H18F 109.5
H18D C18B H18F 109.5
H18E C18B H18F 109.5
C21A C19A C20A 103.0(6)
C21A C19A P2 116.0(5)
C20A C19A P2 111.8(7)
C21A C19A H19A 108.6
C20A C19A H19A 108.6
P2 C19A H19A 108.6
C19A C20A H20A 109.5
C19A C20A H20B 109.5
H20A C20A H20B 109.5
C19A C20A H20C 109.5
H20A C20A H20C 109.5
H20B C20A H20C 109.5
C19A C21A H21A 109.5
C19A C21A H21B 109.5
H21A C21A H21B 109.5
C19A C21A H21C 109.5
H21A C21A H21C 109.5
H21B C21A H21C 109.5
H20D C20B H20E 109.5
H20D C20B H20F 109.5
H20E C20B H20F 109.5
H21D C21B H21E 109.5
H21D C21B H21F 109.5
H21E C21B H21F 109.5
C23A C22A C24A 95.4(10)
C23A C22A P2 118.0(9)
C24A C22A P2 111.1(6)
C23A C22A H22A 110.5
C24A C22A H22A 110.5
P2 C22A H22A 110.5
C22A C23A H23A 109.5
C22A C23A H23B 109.5
H23A C23A H23B 109.5
C22A C23A H23C 109.5
H23A C23A H23C 109.5
H23B C23A H23C 109.5
C22A C24A H24A 109.5
C22A C24A H24B 109.5
H24A C24A H24B 109.5
C22A C24A H24C 109.5
H24A C24A H24C 109.5
H24B C24A H24C 109.5
C24B C22B C23B 104.9(13)
C24B C22B P2 118.3(9)
C23B C22B P2 94.8(10)
C24B C22B H22B 112.4
C23B C22B H22B 112.4
P2 C22B H22B 112.4
C22B C23B H23D 109.5
C22B C23B H23E 109.5
H23D C23B H23E 109.5
C22B C23B H23F 109.5
H23D C23B H23F 109.5
H23E C23B H23F 109.5
C22B C24B H24D 109.5
C22B C24B H24E 109.5
H24D C24B H24E 109.5
C22B C24B H24F 109.5
H24D C24B H24F 109.5
H24E C24B H24F 109.5
C217 B200 C225 104.5(2)
C217 B200 C201 114.3(2)
C225 B200 C201 111.2(2)
C217 B200 C209 111.3(2)
C225 B200 C209 113.4(2)
C201 B200 C209 102.5(2)
C202 C201 C206 115.6(2)
C202 C201 B200 121.3(2)
C206 C201 B200 122.4(2)
C203 C202 C201 122.2(2)
C203 C202 H202 118.9
C201 C202 H202 118.9
C204 C203 C202 121.1(2)
C204 C203 C207 119.8(2)
C202 C203 C207 119.1(2)
C203 C204 C205 117.7(2)
C203 C204 H204 121.2
C205 C204 H204 121.2
C204 C205 C206 121.2(2)
C204 C205 C208 119.5(2)
C206 C205 C208 119.3(2)
C205 C206 C201 122.3(2)
C205 C206 H206 118.8
C201 C206 H206 118.8
F3 C207 F1 106.3(2)
F3 C207 F2 106.4(2)
F1 C207 F2 105.9(2)
F3 C207 C203 113.1(2)
F1 C207 C203 112.3(2)
F2 C207 C203 112.4(2)
F106 C208 F104 107.4(5)
F6 C208 F4 109.3(4)
F6 C208 F5 103.8(4)
F4 C208 F5 102.7(4)
F106 C208 F105 105.2(5)
F104 C208 F105 102.2(5)
F6 C208 C205 116.2(3)
F106 C208 C205 116.2(3)
F104 C208 C205 114.6(4)
F4 C208 C205 113.7(3)
F5 C208 C205 109.7(3)
F105 C208 C205 109.9(3)
C210 C209 C214 115.9(3)
C210 C209 B200 122.7(2)
C214 C209 B200 120.8(2)
C211 C210 C209 122.2(3)
C211 C210 H210 118.9
C209 C210 H210 118.9
C212 C211 C210 120.9(3)
C212 C211 C215 120.9(3)
C210 C211 C215 118.2(3)
C213 C212 C211 118.2(3)
C213 C212 H212 120.9
C211 C212 H212 120.9
C212 C213 C214 121.1(3)
C212 C213 C216 120.0(3)
C214 C213 C216 118.8(3)
C213 C214 C209 121.7(3)
C213 C214 H214 119.2
C209 C214 H214 119.2
F9 C215 F7 107.5(3)
F9 C215 F8 105.8(4)
F7 C215 F8 106.6(4)
F9 C215 C211 113.5(3)
F7 C215 C211 111.9(3)
F8 C215 C211 111.2(3)
F10 C216 F11 110.0(5)
F110 C216 F111 107.4(5)
F110 C216 F112 106.2(5)
F111 C216 F112 102.8(5)
F10 C216 F12 105.4(5)
F11 C216 F12 103.3(4)
F10 C216 C213 115.6(4)
F110 C216 C213 116.9(4)
F11 C216 C213 111.7(4)
F111 C216 C213 110.8(4)
F112 C216 C213 111.7(4)
F12 C216 C213 110.0(4)
C222 C217 C218 115.7(2)
C222 C217 B200 125.2(2)
C218 C217 B200 118.9(2)
C219 C218 C217 122.0(2)
C219 C218 H218 119.0
C217 C218 H218 119.0
C220 C219 C218 121.3(2)
C220 C219 C223 119.6(2)
C218 C219 C223 119.2(2)
C219 C220 C221 117.7(2)
C219 C220 H220 121.2
C221 C220 H220 121.2
C220 C221 C222 121.1(2)
C220 C221 C224 118.5(2)
C222 C221 C224 120.4(2)
C217 C222 C221 122.2(2)
C217 C222 H222 118.9
C221 C222 H222 118.9
F15 C223 F13 108.5(5)
F113 C223 F115 107.3(5)
F113 C223 F114 105.3(5)
F115 C223 F114 103.6(4)
F15 C223 F14 104.2(5)
F13 C223 F14 102.8(5)
F15 C223 C219 115.3(4)
F113 C223 C219 113.7(4)
F13 C223 C219 114.2(4)
F115 C223 C219 114.1(3)
F114 C223 C219 111.9(4)
F14 C223 C219 110.8(4)
F16 C224 F18 106.3(3)
F16 C224 F17 106.2(3)
F18 C224 F17 105.1(3)
F16 C224 C221 113.9(2)
F18 C224 C221 113.4(3)
F17 C224 C221 111.2(3)
C226 C225 C230 116.1(2)
C226 C225 B200 123.7(2)
C230 C225 B200 120.0(2)
C225 C226 C227 121.8(3)
C225 C226 H226 119.1
C227 C226 H226 119.1
C228 C227 C226 121.1(3)
C228 C227 C231 120.3(2)
C226 C227 C231 118.6(3)
C227 C228 C229 118.1(2)
C227 C228 H228 121.0
C229 C228 H228 121.0
C230 C229 C228 120.4(3)
C230 C229 C232 118.4(2)
C228 C229 C232 121.2(2)
C229 C230 C225 122.4(2)
C229 C230 H230 118.8
C225 C230 H230 118.8
F19 C231 F20 108.0(5)
F119 C231 F121 107.8(5)
F119 C231 F120 106.8(5)
F121 C231 F120 104.3(5)
F19 C231 F21 105.9(5)
F20 C231 F21 103.7(4)
F119 C231 C227 115.2(5)
F19 C231 C227 115.2(4)
F20 C231 C227 112.7(4)
F121 C231 C227 110.8(4)
F120 C231 C227 111.3(4)
F21 C231 C227 110.4(4)
F22 C232 F23 106.4(3)
F22 C232 F24 106.3(3)
F23 C232 F24 105.2(3)
F22 C232 C229 113.6(2)
F23 C232 C229 112.5(2)
F24 C232 C229 112.3(2)

loop_
_geom_bond_atom_site_label_1
_geom_bond_atom_site_label_2
_geom_bond_distance
Rh1 P1 2.2340(9)
Rh1 P2 2.2403(8)
Rh1 C3 2.267(3)
Rh1 C6 2.285(3)
Rh1 C5 2.320(3)
Rh1 C4 2.329(3)
Rh1 C2 2.329(3)
Rh1 C1 2.408(3)
C1 C2 1.412(4)
C1 C6 1.417(4)
C1 B1 1.610(4)
C2 C3 1.415(4)
C2 H2 0.9500
C3 C4 1.394(5)
C3 H3 0.9500
C4 C5 1.387(5)
C4 H4 0.9500
C5 C6 1.424(5)
C5 H5 0.9500
C6 H6 0.9500
B1 N1 1.635(4)
B1 H1A 0.9900
B1 H1B 0.9900
N1 C9 1.479(4)
N1 C8 1.482(4)
N1 C7 1.487(4)
C7 H7A 0.9800
C7 H7B 0.9800
C7 H7C 0.9800
C8 H8A 0.9800
C8 H8B 0.9800
C8 H8C 0.9800
C9 H9A 0.9800
C9 H9B 0.9800
C9 H9C 0.9800
P1 C10A 1.796(9)
P1 C16B 1.832(19)
P1 C13B 1.832(12)
P1 C13A 1.877(12)
P1 C16A 1.880(7)
P1 C10B 1.925(14)
C10A C11A 1.507(11)
C10A H10A 0.9900
C10A H10B 0.9900
C11A C12A 1.527(11)
C11A H11A 0.9900
C11A H11B 0.9900
C12A P2 1.886(8)
C12A H12A 0.9900
C12A H12B 0.9900
C10B C11B 1.536(14)
C10B H10C 0.9900
C10B H10D 0.9900
C11B C12B 1.523(15)
C11B H11C 0.9900
C11B H11D 0.9900
C12B P2 1.774(12)
C12B H12C 0.9900
C12B H12D 0.9900
P2 C22A 1.807(8)
P2 C19A 1.847(4)
P2 C22B 1.950(11)
C13A C15A 1.543(14)
C13A C14A 1.548(13)
C13A H13A 1.0000
C14A H14A 0.9800
C14A H14B 0.9800
C14A H14C 0.9800
C15A H15A 0.9800
C15A H15B 0.9800
C15A H15C 0.9800
C13B C15B 1.536(15)
C13B C14B 1.539(16)
C13B H13B 1.0000
C14B H14D 0.9800
C14B H14E 0.9800
C14B H14F 0.9800
C15B H15D 0.9800
C15B H15E 0.9800
C15B H15F 0.9800
C16A C18A 1.534(11)
C16A C17A 1.544(11)
C16A H16A 1.0000
C17A H17A 0.9800
C17A H17B 0.9800
C17A H17C 0.9800
C18A H18A 0.9800
C18A H18B 0.9800
C18A H18C 0.9800
C16B C18B 1.522(19)
C16B C17B 1.55(2)
C16B H16B 1.0000
C17B H17D 0.9800
C17B H17E 0.9800
C17B H17F 0.9800
C18B H18D 0.9800
C18B H18E 0.9800
C18B H18F 0.9800
C19A C21A 1.436(7)
C19A C20A 1.526(10)
C19A H19A 1.0000
C20A H20A 0.9800
C20A H20B 0.9800
C20A H20C 0.9800
C21A H21A 0.9800
C21A H21B 0.9800
C21A H21C 0.9800
C20B H20D 0.9800
C20B H20E 0.9800
C20B H20F 0.9800
C21B H21D 0.9800
C21B H21E 0.9800
C21B H21F 0.9800
C22A C23A 1.543(12)
C22A C24A 1.541(11)
C22A H22A 1.0000
C23A H23A 0.9800
C23A H23B 0.9800
C23A H23C 0.9800
C24A H24A 0.9800
C24A H24B 0.9800
C24A H24C 0.9800
C22B C24B 1.541(12)
C22B C23B 1.647(17)
C22B H22B 1.0000
C23B H23D 0.9800
C23B H23E 0.9800
C23B H23F 0.9800
C24B H24D 0.9800
C24B H24E 0.9800
C24B H24F 0.9800
B200 C217 1.636(4)
B200 C225 1.637(4)
B200 C201 1.638(4)
B200 C209 1.641(4)
C201 C202 1.398(4)
C201 C206 1.402(3)
C202 C203 1.393(4)
C202 H202 0.9500
C203 C204 1.385(4)
C203 C207 1.495(3)
C204 C205 1.386(4)
C204 H204 0.9500
C205 C206 1.386(4)
C205 C208 1.489(4)
C206 H206 0.9500
C207 F3 1.335(3)
C207 F1 1.336(3)
C207 F2 1.340(3)
C208 F6 1.253(4)
C208 F106 1.258(5)
C208 F104 1.290(5)
C208 F4 1.298(4)
C208 F5 1.345(5)
C208 F105 1.351(5)
C209 C210 1.394(4)
C209 C214 1.404(4)
C210 C211 1.390(4)
C210 H210 0.9500
C211 C212 1.381(4)
C211 C215 1.499(5)
C212 C213 1.378(5)
C212 H212 0.9500
C213 C214 1.392(4)
C213 C216 1.499(4)
C214 H214 0.9500
C215 F9 1.316(4)
C215 F7 1.323(5)
C215 F8 1.337(5)
C216 F10 1.274(5)
C216 F110 1.285(5)
C216 F11 1.310(5)
C216 F111 1.324(6)
C216 F112 1.345(5)
C216 F12 1.362(5)
C217 C222 1.392(4)
C217 C218 1.405(3)
C218 C219 1.388(3)
C218 H218 0.9500
C219 C220 1.384(4)
C219 C223 1.498(4)
C220 C221 1.385(4)
C220 H220 0.9500
C221 C222 1.394(4)
C221 C224 1.496(4)
C222 H222 0.9500
C223 F15 1.271(5)
C223 F113 1.282(5)
C223 F13 1.286(5)
C223 F115 1.288(5)
C223 F114 1.312(5)
C223 F14 1.331(5)
C224 F16 1.314(3)
C224 F18 1.317(4)
C224 F17 1.326(4)
C225 C226 1.394(4)
C225 C230 1.400(4)
C226 C227 1.395(4)
C226 H226 0.9500
C227 C228 1.383(4)
C227 C231 1.501(4)
C228 C229 1.391(4)
C228 H228 0.9500
C229 C230 1.390(4)
C229 C232 1.494(4)
C230 H230 0.9500
C231 F119 1.292(6)
C231 F19 1.296(5)
C231 F20 1.315(5)
C231 F121 1.325(6)
C231 F120 1.330(5)
C231 F21 1.347(5)
C232 F22 1.318(3)
C232 F23 1.323(4)
C232 F24 1.326(4)

loop_
_geom_torsion_atom_site_label_1
_geom_torsion_atom_site_label_2
_geom_torsion_atom_site_label_3
_geom_torsion_atom_site_label_4
_geom_torsion
C6 C1 C2 C3 2.7(4)
B1 C1 C2 C3 -178.3(3)
Rh1 C1 C2 C3 54.7(3)
C6 C1 C2 Rh1 -52.0(2)
B1 C1 C2 Rh1 127.0(2)
C1 C2 C3 C4 3.2(5)
Rh1 C2 C3 C4 60.7(3)
C1 C2 C3 Rh1 -57.5(3)
C2 C3 C4 C5 -5.4(5)
Rh1 C3 C4 C5 55.1(3)
C2 C3 C4 Rh1 -60.6(3)
C3 C4 C5 C6 1.6(4)
Rh1 C4 C5 C6 55.6(2)
C3 C4 C5 Rh1 -54.0(3)
C2 C1 C6 C5 -6.6(4)
B1 C1 C6 C5 174.3(3)
Rh1 C1 C6 C5 -59.6(3)
C2 C1 C6 Rh1 53.0(2)
B1 C1 C6 Rh1 -126.1(2)
C4 C5 C6 C1 4.7(4)
Rh1 C5 C6 C1 61.4(3)
C4 C5 C6 Rh1 -56.7(3)
C2 C1 B1 N1 89.6(3)
C6 C1 B1 N1 -91.4(3)
Rh1 C1 B1 N1 -179.53(19)
C1 B1 N1 C9 -63.6(4)
C1 B1 N1 C8 58.8(3)
C1 B1 N1 C7 177.7(3)
C16B P1 C10A C11A 151.5(13)
C13B P1 C10A C11A -104.4(12)
C13A P1 C10A C11A -91.2(11)
C16A P1 C10A C11A 158.2(8)
C10B P1 C10A C11A -11(3)
Rh1 P1 C10A C11A 32.2(10)
P1 C10A C11A C12A -69.7(9)
C10A C11A C12A P2 74.4(9)
P1 C10B C11B C12B -73.0(17)
C10B C11B C12B P2 64.3(15)
C11B C12B P2 C22A 99.9(11)
C11B C12B P2 C19A -155.7(9)
C11B C12B P2 C12A -72(2)
C11B C12B P2 C22B 102.8(11)
C11B C12B P2 Rh1 -19.1(16)
C11A C12A P2 C12B 101(2)
C11A C12A P2 C22A 93.2(7)
C11A C12A P2 C19A -158.6(6)
C11A C12A P2 C22B 95.6(8)
C11A C12A P2 Rh1 -34.7(8)
C10A P1 C13A C15A 73.8(13)
C16B P1 C13A C15A 162(2)
C13B P1 C13A C15A -166(5)
C16A P1 C13A C15A 173.3(11)
C10B P1 C13A C15A 57.8(14)
Rh1 P1 C13A C15A -60.4(13)
C10A P1 C13A C14A -55.3(12)
C16B P1 C13A C14A 33(2)
C13B P1 C13A C14A 64(4)
C16A P1 C13A C14A 44.2(11)
C10B P1 C13A C14A -71.3(12)
Rh1 P1 C13A C14A 170.6(9)
C10A P1 C13B C15B 71.1(13)
C16B P1 C13B C15B 158(2)
C13A P1 C13B C15B 7(3)
C16A P1 C13B C15B 168.3(12)
C10B P1 C13B C15B 54.1(14)
Rh1 P1 C13B C15B -71.8(15)
C10A P1 C13B C14B -50.8(16)
C16B P1 C13B C14B 37(2)
C13A P1 C13B C14B -115(5)
C16A P1 C13B C14B 46.3(14)
C10B P1 C13B C14B -67.8(16)
Rh1 P1 C13B C14B 166.3(13)
C10A P1 C16A C18A -77.9(8)
C16B P1 C16A C18A -49(6)
C13B P1 C16A C18A 173.2(10)
C13A P1 C16A C18A 178.2(8)
C10B P1 C16A C18A -74.8(10)
Rh1 P1 C16A C18A 55.6(7)
C10A P1 C16A C17A 158.1(8)
C16B P1 C16A C17A -173(7)
C13B P1 C16A C17A 49.2(11)
C13A P1 C16A C17A 54.2(9)
C10B P1 C16A C17A 161.1(10)
Rh1 P1 C16A C17A -68.4(8)
C10A P1 C16B C18B -77(3)
C13B P1 C16B C18B 176(3)
C13A P1 C16B C18B -176(2)
C16A P1 C16B C18B 132(8)
C10B P1 C16B C18B -72(3)
Rh1 P1 C16B C18B 50(3)
C10A P1 C16B C17B 160(3)
C13B P1 C16B C17B 53(3)
C13A P1 C16B C17B 61(3)
C16A P1 C16B C17B 9(5)
C10B P1 C16B C17B 165(3)
Rh1 P1 C16B C17B -73(3)
C12B P2 C19A C21A -38.5(10)
C22A P2 C19A C21A 46.0(5)
C12A P2 C19A C21A -56.9(6)
C22B P2 C19A C21A 63.4(6)
Rh1 P2 C19A C21A 177.3(4)
C12B P2 C19A C20A 79.1(11)
C22A P2 C19A C20A 163.6(6)
C12A P2 C19A C20A 60.8(7)
C22B P2 C19A C20A -178.9(7)
Rh1 P2 C19A C20A -65.1(6)
C12B P2 C22A C23A -93.9(11)
C19A P2 C22A C23A 164.8(10)
C12A P2 C22A C23A -91.4(11)
C22B P2 C22A C23A 95(2)
Rh1 P2 C22A C23A 35.8(11)
C12B P2 C22A C24A 157.5(8)
C19A P2 C22A C24A 56.1(7)
C12A P2 C22A C24A 159.9(6)
C22B P2 C22A C24A -13.2(14)
Rh1 P2 C22A C24A -72.9(7)
C217 B200 C201 C202 46.7(3)
C225 B200 C201 C202 164.8(2)
C209 B200 C201 C202 -73.8(3)
C217 B200 C201 C206 -143.8(2)
C225 B200 C201 C206 -25.8(3)
C209 B200 C201 C206 95.7(3)
C206 C201 C202 C203 0.7(4)
B200 C201 C202 C203 170.8(2)
C201 C202 C203 C204 0.4(4)
C201 C202 C203 C207 -177.9(3)
C202 C203 C204 C205 -0.9(4)
C207 C203 C204 C205 177.4(3)
C203 C204 C205 C206 0.4(4)
C203 C204 C205 C208 -176.8(3)
C204 C205 C206 C201 0.7(4)
C208 C205 C206 C201 177.9(3)
C202 C201 C206 C205 -1.2(4)
B200 C201 C206 C205 -171.2(3)
C204 C203 C207 F3 -18.1(4)
C202 C203 C207 F3 160.2(3)
C204 C203 C207 F1 -138.5(3)
C202 C203 C207 F1 39.9(3)
C204 C203 C207 F2 102.3(3)
C202 C203 C207 F2 -79.4(3)
C204 C205 C208 F6 159.8(5)
C206 C205 C208 F6 -17.5(5)
C204 C205 C208 F106 -25.5(7)
C206 C205 C208 F106 157.2(7)
C204 C205 C208 F104 -151.8(7)
C206 C205 C208 F104 31.0(8)
C204 C205 C208 F4 31.5(6)
C206 C205 C208 F4 -145.8(6)
C204 C205 C208 F5 -82.9(6)
C206 C205 C208 F5 99.9(6)
C204 C205 C208 F105 93.8(7)
C206 C205 C208 F105 -83.5(8)
C217 B200 C209 C210 -24.2(3)
C225 B200 C209 C210 -141.7(2)
C201 B200 C209 C210 98.3(3)
C217 B200 C209 C214 165.5(2)
C225 B200 C209 C214 48.0(3)
C201 B200 C209 C214 -72.0(3)
C214 C209 C210 C211 -1.3(4)
B200 C209 C210 C211 -172.1(3)
C209 C210 C211 C212 1.6(5)
C209 C210 C211 C215 -178.4(3)
C210 C211 C212 C213 -1.1(5)
C215 C211 C212 C213 179.0(3)
C211 C212 C213 C214 0.3(5)
C211 C212 C213 C216 177.9(3)
C212 C213 C214 C209 -0.1(5)
C216 C213 C214 C209 -177.7(3)
C210 C209 C214 C213 0.6(4)
B200 C209 C214 C213 171.5(3)
C212 C211 C215 F9 10.2(6)
C210 C211 C215 F9 -169.7(4)
C212 C211 C215 F7 132.0(3)
C210 C211 C215 F7 -47.9(5)
C212 C211 C215 F8 -108.9(4)
C210 C211 C215 F8 71.1(4)
C212 C213 C216 F10 147.8(8)
C214 C213 C216 F10 -34.5(8)
C212 C213 C216 F110 -10.8(10)
C214 C213 C216 F110 166.9(10)
C212 C213 C216 F11 -85.4(8)
C214 C213 C216 F11 92.3(8)
C212 C213 C216 F111 112.7(9)
C214 C213 C216 F111 -69.6(9)
C212 C213 C216 F112 -133.4(10)
C214 C213 C216 F112 44.3(10)
C212 C213 C216 F12 28.7(7)
C214 C213 C216 F12 -153.7(6)
C225 B200 C217 C222 -99.7(3)
C201 B200 C217 C222 22.1(4)
C209 B200 C217 C222 137.6(2)
C225 B200 C217 C218 75.3(3)
C201 B200 C217 C218 -163.0(2)
C209 B200 C217 C218 -47.5(3)
C222 C217 C218 C219 -2.4(4)
B200 C217 C218 C219 -177.8(2)
C217 C218 C219 C220 1.8(4)
C217 C218 C219 C223 -179.7(2)
C218 C219 C220 C221 -0.1(4)
C223 C219 C220 C221 -178.6(2)
C219 C220 C221 C222 -0.9(4)
C219 C220 C221 C224 176.8(2)
C218 C217 C222 C221 1.4(4)
B200 C217 C222 C221 176.5(2)
C220 C221 C222 C217 0.3(4)
C224 C221 C222 C217 -177.4(2)
C220 C219 C223 F15 -1.8(7)
C218 C219 C223 F15 179.7(7)
C220 C219 C223 F113 81.2(9)
C218 C219 C223 F113 -97.4(9)
C220 C219 C223 F13 -128.4(7)
C218 C219 C223 F13 53.1(8)
C220 C219 C223 F115 -155.3(6)
C218 C219 C223 F115 26.2(7)
C220 C219 C223 F114 -38.0(8)
C218 C219 C223 F114 143.5(8)
C220 C219 C223 F14 116.2(7)
C218 C219 C223 F14 -62.3(7)
C220 C221 C224 F16 153.3(3)
C222 C221 C224 F16 -29.0(4)
C220 C221 C224 F18 31.5(4)
C222 C221 C224 F18 -150.7(3)
C220 C221 C224 F17 -86.7(4)
C222 C221 C224 F17 91.0(3)
C217 B200 C225 C226 -94.2(3)
C201 B200 C225 C226 142.0(3)
C209 B200 C225 C226 27.1(3)
C217 B200 C225 C230 80.4(3)
C201 B200 C225 C230 -43.4(3)
C209 B200 C225 C230 -158.3(2)
C230 C225 C226 C227 0.9(4)
B200 C225 C226 C227 175.7(2)
C225 C226 C227 C228 1.1(4)
C225 C226 C227 C231 -177.9(3)
C226 C227 C228 C229 -1.5(4)
C231 C227 C228 C229 177.5(3)
C227 C228 C229 C230 -0.1(4)
C227 C228 C229 C232 -179.8(3)
C228 C229 C230 C225 2.3(4)
C232 C229 C230 C225 -178.0(2)
C226 C225 C230 C229 -2.6(4)
B200 C225 C230 C229 -177.6(2)
C228 C227 C231 F119 144.1(10)
C226 C227 C231 F119 -36.9(10)
C228 C227 C231 F19 -1.3(8)
C226 C227 C231 F19 177.8(7)
C228 C227 C231 F20 -125.9(6)
C226 C227 C231 F20 53.1(6)
C228 C227 C231 F121 -93.3(11)
C226 C227 C231 F121 85.7(11)
C228 C227 C231 F120 22.3(9)
C226 C227 C231 F120 -158.7(8)
C228 C227 C231 F21 118.6(6)
C226 C227 C231 F21 -62.3(6)
C230 C229 C232 F22 -175.9(3)
C228 C229 C232 F22 3.8(4)
C230 C229 C232 F23 -55.1(3)
C228 C229 C232 F23 124.6(3)
C230 C229 C232 F24 63.3(3)
C228 C229 C232 F24 -117.0(3)
